data_4502610
loop_
_publ_author_name
'Zhou, Hong-Ping'
'Gan, Xiao-Ping'
'Li, Xian-Lei'
'Liu, Zhao-Di'
'Geng, Wen-Qian'
'Zhou, Fei-Xia'
'Ke, Wei-Zai'
'Wang, Peng'
'Kong, Lin'
'Hao, Fu-Ying'
'Wu, Jie-Ying'
'Tian, Yu-Peng'

_publ_section_title
;
 Anion-Induced Assembly of Five-Coordinated Mercury(II) Complexes and
 Density Functional Theory Calculations to Study Bond Dissociation
 Energies of Long Hg&#x2212;N Bonds
;
_journal_issue 4
_journal_name_full 'Crystal Growth &amp; Design'
_journal_page_first 1767
_journal_paper_doi 10.1021/cg901453a
_journal_volume 10
_journal_year 2010
_chemical_formula_sum 'C12 H11 Br2 Hg N9 O'
_chemical_formula_weight 657.71
_chemical_name_systematic
; 
 ? 
;
_space_group_IT_number 2
_symmetry_cell_setting triclinic
_symmetry_space_group_name_Hall '-P 1'
_symmetry_space_group_name_H-M 'P -1'
_atom_sites_solution_hydrogens geom
_atom_sites_solution_primary direct
_atom_sites_solution_secondary difmap
_audit_creation_method SHELXL-97
_cell_angle_alpha 74.000(5)
_cell_angle_beta 88.998(5)
_cell_angle_gamma 78.074(5)
_cell_formula_units_Z 2
_cell_length_a 7.871(5)
_cell_length_b 10.701(5)
_cell_length_c 11.355(5)
_cell_measurement_temperature 293(2)
_cell_volume 898.7(8)
_computing_cell_refinement 'Bruker SMART'
_computing_data_collection 'Bruker SMART'
_computing_data_reduction 'Bruker SAINT'
_computing_molecular_graphics 'Bruker SHELXTL'
_computing_publication_material 'Bruker SHELXTL'
_computing_structure_refinement 'SHELXL-97 (Sheldrick, 1997)'
_computing_structure_solution 'SHELXS-97 (Sheldrick, 1990)'
_diffrn_ambient_temperature 293(2)
_diffrn_measured_fraction_theta_full 0.990
_diffrn_measured_fraction_theta_max 0.990
_diffrn_measurement_device_type 'CCD area detector'
_diffrn_measurement_method 'phi and omega scans'
_diffrn_radiation_monochromator graphite
_diffrn_radiation_source 'fine-focus sealed tube'
_diffrn_radiation_type MoK\a
_diffrn_radiation_wavelength 0.71069
_diffrn_reflns_av_R_equivalents 0.0340
_diffrn_reflns_av_sigmaI/netI 0.0516
_diffrn_reflns_limit_h_max 9
_diffrn_reflns_limit_h_min -9
_diffrn_reflns_limit_k_max 12
_diffrn_reflns_limit_k_min -12
_diffrn_reflns_limit_l_max 13
_diffrn_reflns_limit_l_min -13
_diffrn_reflns_number 6400
_diffrn_reflns_theta_full 25.00
_diffrn_reflns_theta_max 25.00
_diffrn_reflns_theta_min 1.87
_exptl_absorpt_coefficient_mu 13.031
_exptl_absorpt_correction_T_max 0.3557
_exptl_absorpt_correction_T_min 0.1803
_exptl_absorpt_correction_type multi-scan
_exptl_absorpt_process_details sadabs
_exptl_crystal_colour colourless
_exptl_crystal_density_diffrn 2.430
_exptl_crystal_density_method 'not measured'
_exptl_crystal_description block
_exptl_crystal_F_000 608
_exptl_crystal_size_max 0.20
_exptl_crystal_size_mid 0.10
_exptl_crystal_size_min 0.10
_refine_diff_density_max 0.636
_refine_diff_density_min -0.723
_refine_diff_density_rms 0.126
_refine_ls_extinction_coef 0.0058(3)
_refine_ls_extinction_expression Fc^*^=kFc[1+0.001xFc^2^\l^3^/sin(2\q)]^-1/4^
_refine_ls_extinction_method SHELXL
_refine_ls_goodness_of_fit_ref 1.036
_refine_ls_hydrogen_treatment constr
_refine_ls_matrix_type full
_refine_ls_number_parameters 227
_refine_ls_number_reflns 3142
_refine_ls_number_restraints 0
_refine_ls_restrained_S_all 1.036
_refine_ls_R_factor_all 0.0447
_refine_ls_R_factor_gt 0.0318
_refine_ls_shift/su_max 0.000
_refine_ls_shift/su_mean 0.000
_refine_ls_structure_factor_coef Fsqd
_refine_ls_weighting_details 'calc w=1/[\s^2^(Fo^2^)+(0.0267P)^2^+0.0000P] where P=(Fo^2^+2Fc^2^)/3'
_refine_ls_weighting_scheme calc
_refine_ls_wR_factor_gt 0.0667
_refine_ls_wR_factor_ref 0.0728
_reflns_number_gt 2522
_reflns_number_total 3142
_reflns_threshold_expression >2sigma(I)
_cod_data_source_file cg901453a_si_003.cif
_cod_data_source_block hgbr2
_cod_depositor_comments
;
The following automatic conversions were performed:

'_symmetry_cell_setting' value 'Triclinic' changed to 'triclinic'
according to /home/saulius/struct/CIF-dictionaries/cif_core.dic
dictionary named 'cif_core.dic' version 2.4.2 from 2011-04-26.

Automatic conversion script
Id: cif_fix_values 1715 2011-07-08 13:25:40Z adriana 

The following automatic conversions were performed:

'_refine_ls_hydrogen_treatment' value 'constru' was replaced with the
value 'constr' as specified in the replacement file
'src/cod-tools/trunk/data/replacement-values/replacement_values.lst'.

Automatic conversion script
Id: cif_fix_values 5376 2017-05-30 11:51:03Z andrius 
;
_cod_original_sg_symbol_H-M 'P-1   '
_cod_database_code 4502610

loop_
_symmetry_equiv_pos_as_xyz
'x, y, z'
'-x, -y, -z'

loop_
_atom_site_label
_atom_site_type_symbol
_atom_site_fract_x
_atom_site_fract_y
_atom_site_fract_z
_atom_site_U_iso_or_equiv
_atom_site_adp_type
_atom_site_occupancy
_atom_site_symmetry_multiplicity
_atom_site_calc_flag
_atom_site_refinement_flags
Br2 Br 0.13562(10) 0.30935(8) 0.05280(7) 0.0556(2) Uani 1 1 d .
Br3 Br 0.29853(9) 0.67014(7) 0.16853(7) 0.0550(2) Uani 1 1 d .
C1 C 0.1091(7) 0.3203(6) 0.4594(6) 0.0324(14) Uani 1 1 d .
C2 C 0.2662(7) 0.1728(6) 0.6153(5) 0.0331(14) Uani 1 1 d .
C3 C 0.3879(7) 0.2387(6) 0.4381(6) 0.0330(14) Uani 1 1 d .
C4 C -0.2297(8) 0.5461(7) 0.2775(6) 0.0420(16) Uani 1 1 d .
H4 H -0.2797 0.6072 0.2053 0.050 Uiso 1 1 calc R
C5 C -0.3197(8) 0.5105(7) 0.3849(6) 0.0420(17) Uani 1 1 d .
H21 H -0.4364 0.5418 0.3964 0.050 Uiso 1 1 calc R
C6 C -0.2019(7) 0.4209(7) 0.4690(6) 0.0394(16) Uani 1 1 d .
H3 H -0.2216 0.3785 0.5498 0.047 Uiso 1 1 calc R
C7 C 0.3921(9) -0.0430(7) 0.8988(7) 0.0514(19) Uani 1 1 d .
H15 H 0.4715 -0.1068 0.9554 0.062 Uiso 1 1 calc R
C8 C 0.2176(10) 0.0026(8) 0.9231(7) 0.068(2) Uani 1 1 d .
H13 H 0.1624 -0.0244 0.9960 0.081 Uiso 1 1 calc R
C9 C 0.1471(9) 0.0934(7) 0.8190(6) 0.054(2) Uani 1 1 d .
H9 H 0.0330 0.1413 0.8055 0.065 Uiso 1 1 calc R
C10 C 0.6833(9) 0.2776(7) 0.2118(7) 0.0502(18) Uani 1 1 d .
H24 H 0.7185 0.3128 0.1332 0.060 Uiso 1 1 calc R
C11 C 0.7943(8) 0.1857(7) 0.3050(7) 0.0507(19) Uani 1 1 d .
H2 H 0.9119 0.1513 0.3002 0.061 Uiso 1 1 calc R
C12 C 0.6968(8) 0.1575(7) 0.4024(7) 0.0446(17) Uani 1 1 d .
H1 H 0.7329 0.0988 0.4790 0.053 Uiso 1 1 calc R
Hg1 Hg 0.21118(4) 0.46573(3) 0.15664(2) 0.04920(14) Uani 1 1 d .
N1 N 0.2412(6) 0.3220(5) 0.3846(4) 0.0344(12) Uani 1 1 d .
N2 N 0.4112(6) 0.1629(5) 0.5533(5) 0.0360(12) Uani 1 1 d .
N3 N 0.1103(6) 0.2486(5) 0.5746(5) 0.0372(13) Uani 1 1 d .
N4 N -0.0648(6) 0.4825(5) 0.2911(5) 0.0385(13) Uani 1 1 d .
N5 N -0.0483(6) 0.4059(5) 0.4105(4) 0.0327(12) Uani 1 1 d .
N6 N 0.2765(6) 0.1009(5) 0.7374(5) 0.0374(13) Uani 1 1 d .
N7 N 0.4284(7) 0.0150(6) 0.7878(5) 0.0476(15) Uani 1 1 d .
N8 N 0.5309(6) 0.2333(5) 0.3665(5) 0.0356(12) Uani 1 1 d .
N9 N 0.5235(6) 0.3089(5) 0.2471(5) 0.0409(13) Uani 1 1 d .
O1W O 0.2345(7) 0.0400(7) 0.3177(6) 0.103(2) Uani 1 1 d .
H1WA H 0.1909 0.1078 0.2594 0.123 Uiso 1 1 d R
H1WB H 0.3373 0.0099 0.2998 0.123 Uiso 1 1 d R

loop_
_atom_site_aniso_label
_atom_site_aniso_U_11
_atom_site_aniso_U_22
_atom_site_aniso_U_33
_atom_site_aniso_U_23
_atom_site_aniso_U_13
_atom_site_aniso_U_12
Br2 0.0635(5) 0.0586(5) 0.0428(4) -0.0164(4) -0.0034(3) -0.0047(4)
Br3 0.0482(4) 0.0447(5) 0.0633(5) -0.0020(4) -0.0033(4) -0.0075(3)
C1 0.033(3) 0.024(3) 0.039(4) -0.009(3) -0.001(3) 0.000(3)
C2 0.030(3) 0.037(4) 0.032(4) -0.007(3) 0.001(3) -0.009(3)
C3 0.033(3) 0.033(4) 0.036(4) -0.015(3) 0.005(3) -0.006(3)
C4 0.038(4) 0.049(4) 0.033(4) -0.004(3) 0.000(3) -0.004(3)
C5 0.025(3) 0.058(5) 0.045(4) -0.018(4) 0.002(3) -0.005(3)
C6 0.029(3) 0.052(4) 0.037(4) -0.012(3) 0.005(3) -0.010(3)
C7 0.059(5) 0.043(4) 0.040(4) 0.000(3) -0.009(4) 0.003(4)
C8 0.066(5) 0.077(6) 0.039(4) 0.004(4) 0.018(4) 0.001(5)
C9 0.049(4) 0.056(5) 0.044(4) -0.005(4) 0.012(3) 0.004(4)
C10 0.047(4) 0.051(5) 0.055(5) -0.015(4) 0.020(4) -0.015(4)
C11 0.028(4) 0.050(5) 0.071(5) -0.024(4) 0.008(4) 0.005(3)
C12 0.030(4) 0.039(4) 0.063(5) -0.018(4) 0.002(3) 0.002(3)
Hg1 0.0525(2) 0.0524(2) 0.04122(19) -0.01035(14) 0.00728(12) -0.01176(14)
N1 0.026(3) 0.041(3) 0.035(3) -0.011(2) 0.008(2) -0.005(2)
N2 0.035(3) 0.036(3) 0.035(3) -0.008(3) 0.002(2) -0.004(2)
N3 0.037(3) 0.038(3) 0.033(3) -0.007(3) -0.001(2) -0.005(2)
N4 0.033(3) 0.041(3) 0.035(3) -0.004(3) 0.006(2) -0.004(2)
N5 0.022(3) 0.039(3) 0.034(3) -0.010(2) 0.003(2) -0.001(2)
N6 0.030(3) 0.041(3) 0.035(3) -0.006(3) 0.003(2) 0.002(2)
N7 0.041(3) 0.047(4) 0.047(4) -0.010(3) -0.006(3) 0.004(3)
N8 0.026(3) 0.035(3) 0.042(3) -0.009(3) 0.008(2) -0.001(2)
N9 0.041(3) 0.048(4) 0.032(3) -0.007(3) 0.011(2) -0.014(3)
O1W 0.053(3) 0.121(6) 0.087(5) 0.024(4) 0.011(3) 0.015(3)

loop_
_atom_type_symbol
_atom_type_description
_atom_type_scat_dispersion_real
_atom_type_scat_dispersion_imag
_atom_type_scat_source
C C 0.0033 0.0016 'International Tables Vol C Tables 4.2.6.8 and 6.1.1.4'
H H 0.0000 0.0000 'International Tables Vol C Tables 4.2.6.8 and 6.1.1.4'
N N 0.0061 0.0033 'International Tables Vol C Tables 4.2.6.8 and 6.1.1.4'
O O 0.0106 0.0060 'International Tables Vol C Tables 4.2.6.8 and 6.1.1.4'
Br Br -0.2901 2.4595 'International Tables Vol C Tables 4.2.6.8 and 6.1.1.4'
Hg Hg -2.3894 9.2266 'International Tables Vol C Tables 4.2.6.8 and 6.1.1.4'

loop_
_geom_angle_atom_site_label_1
_geom_angle_atom_site_label_2
_geom_angle_atom_site_label_3
_geom_angle
N3 C1 N1 127.5(5)
N3 C1 N5 116.4(5)
N1 C1 N5 116.0(5)
N2 C2 N3 127.4(5)
N2 C2 N6 117.5(5)
N3 C2 N6 115.0(5)
N2 C3 N1 127.0(5)
N2 C3 N8 116.5(5)
N1 C3 N8 116.4(5)
N4 C4 C5 112.0(6)
N4 C4 H4 124.0
C5 C4 H4 124.0
C6 C5 C4 106.0(5)
C6 C5 H21 127.0
C4 C5 H21 127.0
C5 C6 N5 105.9(5)
C5 C6 H3 127.0
N5 C6 H3 127.0
N7 C7 C8 111.7(6)
N7 C7 H15 124.2
C8 C7 H15 124.2
C9 C8 C7 105.9(6)
C9 C8 H13 127.1
C7 C8 H13 127.1
C8 C9 N6 106.3(6)
C8 C9 H9 126.8
N6 C9 H9 126.8
N9 C10 C11 112.9(6)
N9 C10 H24 123.5
C11 C10 H24 123.5
C12 C11 C10 106.0(6)
C12 C11 H2 127.0
C10 C11 H2 127.0
C11 C12 N8 106.3(6)
C11 C12 H1 126.9
N8 C12 H1 126.9
Br3 Hg1 Br2 155.60(3)
Br3 Hg1 N1 102.87(11)
Br2 Hg1 N1 101.10(12)
Br3 Hg1 N4 98.07(12)
Br2 Hg1 N4 97.19(12)
N1 Hg1 N4 61.79(15)
C1 N1 C3 112.6(5)
C1 N1 Hg1 123.1(4)
C3 N1 Hg1 124.2(4)
C3 N2 C2 112.6(5)
C1 N3 C2 112.8(5)
C4 N4 N5 104.0(5)
C4 N4 Hg1 138.1(4)
N5 N4 Hg1 117.9(3)
N4 N5 C6 112.0(5)
N4 N5 C1 121.2(5)
C6 N5 C1 126.7(5)
C9 N6 N7 111.2(5)
C9 N6 C2 128.5(5)
N7 N6 C2 120.0(5)
C7 N7 N6 104.9(5)
N9 N8 C3 121.8(5)
N9 N8 C12 111.4(5)
C3 N8 C12 126.8(5)
C10 N9 N8 103.4(5)
H1WA O1W H1WB 108.0

loop_
_geom_bond_atom_site_label_1
_geom_bond_atom_site_label_2
_geom_bond_distance
Br2 Hg1 2.4633(11)
Br3 Hg1 2.4624(13)
C1 N3 1.320(7)
C1 N1 1.331(7)
C1 N5 1.399(7)
C2 N2 1.331(7)
C2 N3 1.334(7)
C2 N6 1.382(7)
C3 N2 1.329(7)
C3 N1 1.341(7)
C3 N8 1.377(7)
C4 N4 1.325(8)
C4 C5 1.400(9)
C4 H4 0.9300
C5 C6 1.360(8)
C5 H21 0.9300
C6 N5 1.371(7)
C6 H3 0.9300
C7 N7 1.298(8)
C7 C8 1.409(10)
C7 H15 0.9300
C8 C9 1.347(10)
C8 H13 0.9300
C9 N6 1.365(8)
C9 H9 0.9300
C10 N9 1.318(8)
C10 C11 1.397(10)
C10 H24 0.9300
C11 C12 1.336(9)
C11 H2 0.9300
C12 N8 1.389(7)
C12 H1 0.9300
Hg1 N1 2.607(5)
Hg1 N4 2.637(5)
N4 N5 1.370(7)
N6 N7 1.372(7)
N8 N9 1.370(7)
O1W H1WA 0.8500
O1W H1WB 0.8500

loop_
_geom_hbond_atom_site_label_D
_geom_hbond_atom_site_label_H
_geom_hbond_atom_site_label_A
_geom_hbond_distance_DH
_geom_hbond_distance_HA
_geom_hbond_distance_DA
_geom_hbond_angle_DHA
_geom_hbond_site_symmetry_A
O1W H1WB N2 0.85 2.65 3.244(7) 128.1 2_656
O1W H1WA Br2 0.85 2.68 3.512(6) 165.2 .
O1W H1WB N7 0.85 2.08 2.907(8) 163.2 2_656

loop_
_geom_torsion_atom_site_label_1
_geom_torsion_atom_site_label_2
_geom_torsion_atom_site_label_3
_geom_torsion_atom_site_label_4
_geom_torsion
N4 C4 C5 C6 0.6(8)
C4 C5 C6 N5 -0.1(7)
N7 C7 C8 C9 0.1(10)
C7 C8 C9 N6 -0.4(9)
N9 C10 C11 C12 1.0(9)
C10 C11 C12 N8 -0.6(8)
N3 C1 N1 C3 0.3(9)
N5 C1 N1 C3 179.3(5)
N3 C1 N1 Hg1 178.1(5)
N5 C1 N1 Hg1 -2.9(7)
N2 C3 N1 C1 -2.1(9)
N8 C3 N1 C1 179.4(5)
N2 C3 N1 Hg1 -179.9(5)
N8 C3 N1 Hg1 1.6(7)
Br3 Hg1 N1 C1 94.2(4)
Br2 Hg1 N1 C1 -90.4(4)
N4 Hg1 N1 C1 1.8(4)
Br3 Hg1 N1 C3 -88.3(5)
Br2 Hg1 N1 C3 87.1(5)
N4 Hg1 N1 C3 179.3(5)
N1 C3 N2 C2 2.3(9)
N8 C3 N2 C2 -179.1(5)
N3 C2 N2 C3 -0.8(9)
N6 C2 N2 C3 -178.2(5)
N1 C1 N3 C2 0.9(9)
N5 C1 N3 C2 -178.1(5)
N2 C2 N3 C1 -0.6(9)
N6 C2 N3 C1 176.8(5)
C5 C4 N4 N5 -0.9(7)
C5 C4 N4 Hg1 177.9(5)
Br3 Hg1 N4 C4 80.5(7)
Br2 Hg1 N4 C4 -80.4(7)
N1 Hg1 N4 C4 -179.2(7)
Br3 Hg1 N4 N5 -100.8(4)
Br2 Hg1 N4 N5 98.3(4)
N1 Hg1 N4 N5 -0.5(4)
C4 N4 N5 C6 0.9(7)
Hg1 N4 N5 C6 -178.2(4)
C4 N4 N5 C1 178.4(5)
Hg1 N4 N5 C1 -0.7(7)
C5 C6 N5 N4 -0.5(7)
C5 C6 N5 C1 -177.8(6)
N3 C1 N5 N4 -178.5(5)
N1 C1 N5 N4 2.3(8)
N3 C1 N5 C6 -1.4(9)
N1 C1 N5 C6 179.4(6)
C8 C9 N6 N7 0.7(9)
C8 C9 N6 C2 174.9(7)
N2 C2 N6 C9 -179.1(6)
N3 C2 N6 C9 3.2(10)
N2 C2 N6 N7 -5.3(9)
N3 C2 N6 N7 177.1(5)
C8 C7 N7 N6 0.3(8)
C9 N6 N7 C7 -0.6(8)
C2 N6 N7 C7 -175.4(6)
N2 C3 N8 N9 -178.7(5)
N1 C3 N8 N9 0.0(8)
N2 C3 N8 C12 -0.4(9)
N1 C3 N8 C12 178.3(6)
C11 C12 N8 N9 0.1(7)
C11 C12 N8 C3 -178.4(6)
C11 C10 N9 N8 -0.9(8)
C3 N8 N9 C10 179.1(6)
C12 N8 N9 C10 0.5(7)
